data_4134925
loop_
_publ_author_name
'Liu, Lizhen'
'Yao, Zizhu'
'Ye, Yingxiang'
'Yang, Yike'
'Lin, Quanjie'
'Zhang, Zhangjing'
'O'Keeffe, Michael'
'Xiang, Shengchang'

_publ_section_title
;
 Integrating pillared-layer strategy and pore-space partition method to
 construct multicomponent MOFs for C2H2/CO2 separation.
;
_journal_name_full 'Journal of the American Chemical Society'
_journal_paper_doi 10.1021/jacs.0c00612
_journal_year 2020
_chemical_formula_moiety 'C55 H31 Br0.5 Co4.5 N4 O17.5'
_chemical_formula_sum 'C55 H31 Br0.5 Co4.5 N4 O17.5'
_chemical_formula_weight 1332.98
_space_group_crystal_system tetragonal
_space_group_IT_number 118
_space_group_name_Hall 'P -4 -2n'
_space_group_name_H-M_alt 'P -4 n 2'
_atom_sites_solution_hydrogens geom
_atom_sites_solution_primary direct
_audit_creation_date 2019-04-14
_audit_creation_method
;
Olex2 1.2
(compiled 2018.05.29 svn.r3508 for OlexSys, GUI svn.r5506)
;
_cell_angle_alpha 90
_cell_angle_beta 90
_cell_angle_gamma 90
_cell_formula_units_Z 8
_cell_length_a 21.9081(4)
_cell_length_b 21.9081(4)
_cell_length_c 39.4769(13)
_cell_measurement_reflns_used 4019
_cell_measurement_temperature 294.1(6)
_cell_measurement_theta_max 58.9620
_cell_measurement_theta_min 3.5920
_cell_volume 18947.5(8)
_computing_cell_refinement 'CrysAlisPro 1.171.39.46e (Rigaku OD, 2018)'
_computing_data_collection 'CrysAlisPro 1.171.39.46e (Rigaku OD, 2018)'
_computing_data_reduction 'CrysAlisPro 1.171.39.46e (Rigaku OD, 2018)'
_computing_molecular_graphics 'Olex2 (Dolomanov et al., 2009)'
_computing_publication_material 'Olex2 (Dolomanov et al., 2009)'
_computing_structure_refinement 'ShelXL (Sheldrick, 2015)'
_computing_structure_solution 'ShelXS (Sheldrick, 2008)'
_diffrn_ambient_environment air
_diffrn_ambient_temperature 294.1(6)
_diffrn_detector 'CCD plate'
_diffrn_detector_area_resol_mean 10.5148
_diffrn_detector_type Atlas
_diffrn_measured_fraction_theta_full 0.984
_diffrn_measured_fraction_theta_max 0.998
_diffrn_measurement_details
;
List of Runs (angles in degrees, time in seconds):

  # Type    Start    End  Width  t~exp~   \w     \q     \k     \f   Frames
--------------------------------------------------------------------------
  1  \w   -115.00 -16.00   1.00   12.50    --  -40.45 -38.00-180.00   99
  2  \w    -92.00  -2.00   1.00   12.50    --  -40.45 125.00 -30.00   90
  3  \w    -36.00  33.00   1.00   12.50    --   40.45 -19.00-120.00   69
  4  \w     31.00 119.00   1.00   35.00    --  103.24 -61.00-150.00   88
  5  \w     97.00 134.00   1.00   35.00    --  103.24 125.00 -30.00   37
  6  \w    135.00 161.00   1.00   35.00    --  103.24 125.00 -30.00   26
  7  \w    101.00 126.00   1.00   35.00    --  103.24 125.00  90.00   25
  8  \w     47.00 125.00   1.00   35.00    --  103.24 -61.00 -60.00   78
  9  \w    147.00 176.00   1.00   35.00    --  103.24 125.00-150.00   29
;
_diffrn_measurement_device 'four-circle diffractometer'
_diffrn_measurement_device_type 'SuperNova, Dual, Cu at home/near, Atlas'
_diffrn_measurement_method '\w scans'
_diffrn_orient_matrix_type 'CrysAlisPro convention (1999,Acta A55,543-557)'
_diffrn_orient_matrix_UB_11 0.0345851000
_diffrn_orient_matrix_UB_12 0.0507708000
_diffrn_orient_matrix_UB_13 -0.0189946000
_diffrn_orient_matrix_UB_21 0.0217080000
_diffrn_orient_matrix_UB_22 -0.0469322000
_diffrn_orient_matrix_UB_23 -0.0264338000
_diffrn_orient_matrix_UB_31 -0.0572717000
_diffrn_orient_matrix_UB_32 0.0128046000
_diffrn_orient_matrix_UB_33 -0.0215113000
_diffrn_radiation_monochromator mirror
_diffrn_radiation_probe x-ray
_diffrn_radiation_type CuK\a
_diffrn_radiation_wavelength 1.54184
_diffrn_reflns_av_R_equivalents 0.1478
_diffrn_reflns_av_unetI/netI 0.1767
_diffrn_reflns_Laue_measured_fraction_full 0.984
_diffrn_reflns_Laue_measured_fraction_max 0.998
_diffrn_reflns_limit_h_max 18
_diffrn_reflns_limit_h_min -26
_diffrn_reflns_limit_k_max 26
_diffrn_reflns_limit_k_min -18
_diffrn_reflns_limit_l_max 43
_diffrn_reflns_limit_l_min -47
_diffrn_reflns_number 55131
_diffrn_reflns_point_group_measured_fraction_full 0.920
_diffrn_reflns_point_group_measured_fraction_max 0.933
_diffrn_reflns_theta_full 67.684
_diffrn_reflns_theta_max 67.078
_diffrn_reflns_theta_min 3.627
_diffrn_source 'micro-focus sealed X-ray tube'
_diffrn_source_type 'SuperNova (Cu) X-ray Source'
_exptl_absorpt_coefficient_mu 6.679
_exptl_absorpt_correction_T_max 1.00000
_exptl_absorpt_correction_T_min 0.69006
_exptl_absorpt_correction_type multi-scan
_exptl_absorpt_process_details
;
CrysAlisPro 1.171.39.46e (Rigaku Oxford Diffraction, 2018)
Empirical absorption correction using spherical harmonics,
 implemented in SCALE3 ABSPACK scaling algorithm.
;
_exptl_crystal_colour 'clear pinkish red'
_exptl_crystal_colour_lustre clear
_exptl_crystal_colour_modifier pinkish
_exptl_crystal_colour_primary red
_exptl_crystal_density_diffrn 0.935
_exptl_crystal_description block
_exptl_crystal_F_000 5344
_exptl_crystal_size_max 0.03
_exptl_crystal_size_mid 0.02
_exptl_crystal_size_min 0.02
_refine_diff_density_max 2.134
_refine_diff_density_min -1.106
_refine_diff_density_rms 0.131
_refine_ls_abs_structure_details
;
 Flack x determined using 1599 quotients [(I+)-(I-)]/[(I+)+(I-)]
 (Parsons and Flack (2004), Acta Cryst. A60, s61).
;
_refine_ls_abs_structure_Flack 0.503(7)
_refine_ls_extinction_method none
_refine_ls_goodness_of_fit_ref 0.999
_refine_ls_hydrogen_treatment constr
_refine_ls_matrix_type full
_refine_ls_number_parameters 701
_refine_ls_number_reflns 15790
_refine_ls_number_restraints 551
_refine_ls_restrained_S_all 1.001
_refine_ls_R_factor_all 0.2280
_refine_ls_R_factor_gt 0.1278
_refine_ls_shift/su_max 0.001
_refine_ls_shift/su_mean 0.000
_refine_ls_structure_factor_coef Fsqd
_refine_ls_weighting_details
;
 w=1/[\s^2^(Fo^2^)+(0.2000P)^2^]
 where P=(Fo^2^+2Fc^2^)/3
;
_refine_ls_weighting_scheme calc
_refine_ls_wR_factor_gt 0.3130
_refine_ls_wR_factor_ref 0.4049
_reflns_Friedel_coverage 0.771
_reflns_Friedel_fraction_full 0.849
_reflns_Friedel_fraction_max 0.862
_reflns_number_gt 6317
_reflns_number_total 15790
_reflns_threshold_expression 'I > 2\s(I)'
_cod_data_source_file ja0c00612_si_002.cif
_cod_data_source_block FJU-6-BrBDC
_cod_original_cell_volume 18947.5(9)
_cod_original_formula_sum 'C55 H31 Br0.50 Co4.50 N4 O17.50'
_cod_database_code 4134925
_shelxl_version_number 2013-2
_chemical_oxdiff_formula 'C1 H1 O1 N1 CO1 Br1'
_shelx_space_group_comment
;
The symmetry employed for this shelxl refinement is uniquely defined
by the following loop, which should always be used as a source of
symmetry information in preference to the above space-group names.
They are only intended as comments.
;
_shelx_estimated_absorpt_t_max 0.878
_shelx_estimated_absorpt_t_min 0.825
_reflns_odcompleteness_completeness 99.92
_reflns_odcompleteness_iscentric 1
_reflns_odcompleteness_theta 66.97
_olex2_refinement_description
;
1. Fixed Uiso
 At 1.2 times of:
  All C(H) groups
2. Restrained distances
 N9-C34
 2.72 with sigma of 0.02
 C71-C50
 2.72 with sigma of 0.02
 C62-C37
 2.72 with sigma of 0.02
 N9-C37 = N9-C71 = C71-C62 = C62-C34 = C50-C34 = C50-C37
 1.4 with sigma of 0.02
 C31-N15_$1
 2.7 with sigma of 0.02
 C73-C30
 2.7 with sigma of 0.02
 C41-C122_$1
 2.7 with sigma of 0.02
 C41-C31 = C73-C31 = C73-C122_$1 = N15_$1-C122_$1 = N15_$1-C30 = C41-C30
 1.4 with sigma of 0.02
 C7AA-C22 = C65-C22
 1.4 with sigma of 0.02
 C7AA-C65
 2.4 with sigma of 0.02
 C25-N5_$2
 2.7 with sigma of 0.02
 C43-C6AA
 2.7 with sigma of 0.02
 C44-C38
 2.7 with sigma of 0.02
 C44-C25 = C43-C25 = C43-C38 = N5_$2-C38 = N5_$2-C6AA = C6AA-C44
 1.4 with sigma of 0.02
 C2AA-C47_$3
 2.7 with sigma of 0.02
 C68-C86
 2.7 with sigma of 0.02
 C89-C54
 2.7 with sigma of 0.02
 C54-C2AA = C68-C2AA = C89-C68 = C89-C47_$3 = C86-C47_$3 = C86-C54
 1.4 with sigma of 0.02
 C5AA-C19 = C60-C47
 1.4 with sigma of 0.02
 C31-C18
 1.35 with sigma of 0.02
 H49-H74
 2 with sigma of 0.02
 C41-C31 \\sim C73-C122_$1 \\sim N15_$1-C30
 with sigma of 0.02
 C6AA-C44 \\sim C25-C43 \\sim C38-N5_$2
 with sigma of 0.02
 C54-C86 \\sim C47_$3-C89 \\sim C68-C2AA
 with sigma of 0.02
3. Restrained planarity
 C37, N9, C71, C62, C34, C50
 with sigma of 0.1
 C31, C73, C122_$1, N15_$1, C30, C41
 with sigma of 0.1
 C6AA, N5_$2, C38, C43, C25, C44
 with sigma of 0.1
 C2AA, C68, C89, C47_$3, C86, C54
 with sigma of 0.1
4. Rigid bond restraints
 C1AA, C72, N10, C6, C4, C42
 with sigma for 1-2 distances of 0.01 and sigma for 1-3 distances of 0.01
 O6, C27, O11
 with sigma for 1-2 distances of 0.01 and sigma for 1-3 distances of 0.01
 C65, C22
 with sigma for 1-2 distances of 0.01 and sigma for 1-3 distances of 0.01
 C65, C7AA, C22
 with sigma for 1-2 distances of 0.01 and sigma for 1-3 distances of 0.01
 C25, C44, C43, C38, N5, C6AA
 with sigma for 1-2 distances of 0.01 and sigma for 1-3 distances of 0.01
 O5, C3, O3
 with sigma for 1-2 distances of 0.01 and sigma for 1-3 distances of 0.01
 C3AA, C11, C49, C1, C36, C0AA
 with sigma for 1-2 distances of 0.01 and sigma for 1-3 distances of 0.01
 C65, C7AA, C22, C21, C65, C7AA, C22, C21
 with sigma for 1-2 distances of 0.01 and sigma for 1-3 distances of 0.01
 C2AA, C68, C89, C47, C86, C54
 with sigma for 1-2 distances of 0.01 and sigma for 1-3 distances of 0.01
 C5AA, C5, C130, C83, C82, C97
 with sigma for 1-2 distances of 0.01 and sigma for 1-3 distances of 0.01
 O52, C8AA, O2
 with sigma for 1-2 distances of 0.01 and sigma for 1-3 distances of 0.01
 C65, C22, C7AA
 with sigma for 1-2 distances of 0.01 and sigma for 1-3 distances of 0.01
 C71, C62, C34, C50, C37, N9
 with sigma for 1-2 distances of 0.01 and sigma for 1-3 distances of 0.01
 C65
 with sigma for 1-2 distances of 0.01 and sigma for 1-3 distances of 0.01
 C4AA, C53, C98, C40, C60, C74
 with sigma for 1-2 distances of 0.01 and sigma for 1-3 distances of 0.01
 Br8, C65, C22, C7AA, C65, C7AA, Br1, Br1, Br8
 with sigma for 1-2 distances of 0.01 and sigma for 1-3 distances of 0.01
5. Uiso/Uaniso restraints and constraints
C1AA \\sim C72 \\sim C42 \\sim C4 \\sim C6 \\sim N10: within 1.7A with sigma of
0.04 and sigma for terminal atoms of 0.08
C27 \\sim O6 \\sim O11: within 1.7A with sigma of 0.04 and sigma for terminal
atoms of 0.08
C22 \\sim C65 \\sim C7AA: within 1.7A with sigma of 0.01 and sigma for terminal
atoms of 0.02
C44 \\sim C6AA \\sim N5 \\sim C38 \\sim C43 \\sim C25: within 1.7A with sigma
of 0.04 and sigma for terminal atoms of 0.08
C3 \\sim O5 \\sim O3: within 1.7A with sigma of 0.04 and sigma for terminal
atoms of 0.08
C3AA \\sim C49 \\sim C11 \\sim C1 \\sim C36 \\sim C0AA: within 1.7A with sigma
of 0.04 and sigma for terminal atoms of 0.08
C65 \\sim C7AA \\sim C22 \\sim C65 \\sim C7AA \\sim C22 \\sim C21 \\sim C21:
within 1.7A with sigma of 0.01 and sigma for terminal atoms of 0.02
C2AA \\sim C68 \\sim C89 \\sim C86 \\sim C47 \\sim C54: within 1.7A with sigma
of 0.02 and sigma for terminal atoms of 0.04
C5AA \\sim C5 \\sim C130 \\sim C83 \\sim C82 \\sim C97: within 1.7A with sigma
of 0.02 and sigma for terminal atoms of 0.04
O52 \\sim C8AA \\sim O2: within 1.7A with sigma of 0.02 and sigma for terminal
atoms of 0.04
C65 \\sim C22: within 1.7A with sigma of 0.01 and sigma for terminal atoms of
0.02
C65 \\sim C22 \\sim C7AA: within 1.7A with sigma of 0.001 and sigma for
terminal atoms of 0.002
C62 \\sim C34 \\sim C50 \\sim C37 \\sim N9 \\sim C71: within 1.7A with sigma of
0.04 and sigma for terminal atoms of 0.08
C4AA \\sim C53 \\sim C74 \\sim C60 \\sim C40 \\sim C98: within 1.7A with sigma
of 0.04 and sigma for terminal atoms of 0.08
C65: within 1.7A with sigma of 0.01 and sigma for terminal atoms of 0.02
Br8 \\sim C65 \\sim C7AA \\sim Br1 \\sim Br1 \\sim C7AA \\sim Br8 \\sim C65
\\sim C22 \\sim C22: within 1.7A with sigma of 0.01 and sigma for terminal
atoms of 0.02
Uanis(C22) \\sim Ueq, Uanis(C65) \\sim Ueq: with sigma of 0.1 and sigma for
terminal atoms of 0.2
Uanis(C65) \\sim Ueq: with sigma of 0.01 and sigma for terminal atoms of 0.02
Uanis(C3) \\sim Ueq: with sigma of 0.01 and sigma for terminal atoms of 0.02
Uanis(C18) \\sim Ueq: with sigma of 0.01 and sigma for terminal atoms of 0.02
Uanis(C47) \\sim Ueq: with sigma of 0.01 and sigma for terminal atoms of 0.02
Uanis(C5AA) \\sim Ueq: with sigma of 0.01 and sigma for terminal atoms of 0.02
Uanis(C19) \\sim Ueq: with sigma of 0.01 and sigma for terminal atoms of 0.02
Uanis(N15) \\sim Ueq, Uanis(C122) \\sim Ueq: with sigma of 0.01 and sigma for
terminal atoms of 0.02
Uanis(C8AA) \\sim Ueq: with sigma of 0.01 and sigma for terminal atoms of 0.02
Uanis(O7) \\sim Ueq, Uanis(C32) \\sim Ueq, Uanis(C38) \\sim Ueq, Uanis(C73)
\\sim Ueq, Uanis(C42) \\sim Ueq, Uanis(C53) \\sim Ueq: with sigma of 0.01 and
sigma for terminal atoms of 0.02
Uanis(C30) \\sim Ueq: with sigma of 0.1 and sigma for terminal atoms of 0.2
Uanis(O3) \\sim Ueq: with sigma of 0.01 and sigma for terminal atoms of 0.02
Uanis(O8) \\sim Ueq, Uanis(C12) \\sim Ueq: with sigma of 0.01 and sigma for
terminal atoms of 0.02
6. Others
 Fixed Sof: Br1(0.25) Br8(0.25)
7.a Aromatic/amide H refined with riding coordinates:
 C30(H30), C37(H37), C38(H38), C41(H41), C72(H72), C1AA(H1AA), C6(H6), C4(H4),
 C43(H43), C44(H44), C50(H50), C54(H54), C62(H62), C68(H68), C71(H71), C73(H73),
  C86(H86), C122(H122), C11(H11), C49(H49), C36(H36), C0AA(H0AA), C74(H74),
 C40(H40), C53(H53), C5(H5), C97(H97), C82(H82), C130(H130), C6AA(H6AA),
 C89(H89)
7.b Fitted hexagon refined as free rotating group:
 C42(C72,C1AA,N10,C6,C4), C3AA(C11,C49,C1,C36,C0AA), C4AA(C74,C60,C40,C98,C53),
  C5(C5AA,C97,C82,C83,C130)
;
_olex2_submission_special_instructions 'No special instructions were received'
_oxdiff_exptl_absorpt_empirical_details
;
Empirical correction (ABSPACK) includes:
- Absorption correction using spherical harmonics
- Frame scaling
;
_oxdiff_exptl_absorpt_empirical_full_max 1.511
_oxdiff_exptl_absorpt_empirical_full_min 0.701

loop_
_space_group_symop_operation_xyz
'x, y, z'
'y, -x, -z'
'-x, -y, z'
'-y, x, -z'
'y+1/2, x+1/2, -z+1/2'
'-y+1/2, -x+1/2, -z+1/2'
'-x+1/2, y+1/2, z+1/2'
'x+1/2, -y+1/2, z+1/2'

loop_
_atom_site_label
_atom_site_type_symbol
_atom_site_fract_x
_atom_site_fract_y
_atom_site_fract_z
_atom_site_U_iso_or_equiv
_atom_site_adp_type
_atom_site_occupancy
_atom_site_site_symmetry_order
_atom_site_calc_flag
_atom_site_refinement_flags_posn
_atom_site_refinement_flags_adp
_atom_site_refinement_flags_occupancy
_atom_site_disorder_assembly
_atom_site_disorder_group
Co1 Co 0.61712(14) 0.23297(15) 0.02343(10) 0.0509(9) Uani 1 1 d . . . . .
Co2 Co 0.44676(10) 0.05324(10) -0.2500 0.0460(9) Uani 1 2 d S T P . .
Co3 Co 0.73261(14) 0.11600(14) 0.02428(10) 0.0467(8) Uani 1 1 d . . . . .
Co4 Co 0.74762(15) 0.24693(15) 0.07420(7) 0.0491(7) Uani 1 1 d . . . . .
Co5 Co 0.5444(2) 0.0456(3) -0.17664(11) 0.1087(15) Uani 1 1 d . . . . .
O0AA O 0.6976(4) 0.1996(5) 0.0392(2) 0.0292(19) Uani 1 1 d . . . . .
O1 O 0.5000 0.0000 -0.2172(3) 0.029(3) Uani 1 2 d S T P . .
O2 O 0.5118(6) 0.1249(5) -0.2479(5) 0.076(4) Uani 1 1 d . U . . .
O3 O 0.4021(7) 0.0958(7) -0.2102(3) 0.070(3) Uani 1 1 d . U . . .
O4 O 0.8206(6) 0.1505(6) 0.0125(4) 0.063(4) Uani 1 1 d . . . . .
N5 N 0.7632(7) 0.0275(7) 0.0057(5) 0.079(7) Uani 1 1 d D U . . .
O6 O 0.7544(10) 0.0881(7) 0.0709(5) 0.092(6) Uani 1 1 d . U . . .
O7 O 0.6555(8) 0.3163(7) 0.0161(5) 0.081(5) Uani 1 1 d . U . . .
O8 O 0.5769(7) 0.1438(6) 0.0346(4) 0.064(4) Uani 1 1 d . U . . .
N9 N 0.8006(7) 0.3000(8) 0.1082(3) 0.062(4) Uani 1 1 d D U . . .
O11 O 0.7638(10) 0.1721(7) 0.1053(5) 0.101(7) Uani 1 1 d . U . . .
C12 C 0.8429(8) 0.1935(10) 0.0239(6) 0.050(5) Uani 1 1 d . U . . .
O13 O 0.5934(8) 0.2626(7) 0.0706(4) 0.079(5) Uani 1 1 d . . . . .
O14 O 0.7271(9) 0.3280(7) 0.0514(5) 0.098(6) Uani 1 1 d . . . . .
N15 N 0.5297(7) 0.2614(7) 0.0084(4) 0.053(4) Uani 1 1 d D U . . .
O16 O 0.6345(8) 0.2081(10) -0.0276(4) 0.096(6) Uani 1 1 d . . . . .
O17 O 0.6732(10) 0.2712(12) 0.1012(4) 0.118(9) Uani 1 1 d . . . . .
C18 C 0.7016(13) 0.3504(10) 0.0266(7) 0.077(7) Uani 1 1 d D U . . .
C19 C 0.6212(9) 0.2689(9) 0.0996(5) 0.051(5) Uani 1 1 d D U . . .
O20 O 0.8216(6) 0.2387(9) 0.0462(5) 0.086(6) Uani 1 1 d . . . . .
C21 C 0.5928(10) 0.0959(11) 0.0322(5) 0.068(4) Uani 1 1 d . U . . .
C22 C 0.5450(9) 0.0448(10) 0.0335(6) 0.080(3) Uani 1 1 d D U . . .
O24 O 0.6508(6) 0.0784(6) 0.0269(6) 0.100(7) Uani 1 1 d . . . . .
C25 C 0.9098(8) 0.2118(9) 0.0138(7) 0.082(7) Uani 1 1 d D U . . .
O26 O 0.7047(7) 0.1286(8) -0.0250(5) 0.096(6) Uani 1 1 d . . . . .
C27 C 0.7681(14) 0.1119(10) 0.0968(8) 0.083(7) Uani 1 1 d . U . . .
C30 C 0.6887(8) 0.4997(8) -0.0188(5) 0.068(6) Uani 1 1 d D U . . .
H30 H 0.6632 0.5204 -0.0337 0.081 Uiso 1 1 calc R . . . .
C31 C 0.7078(8) 0.4128(7) 0.0140(5) 0.063(6) Uani 1 1 d D . . . .
C32 C 0.6670(11) 0.1523(10) -0.0420(5) 0.073(6) Uani 1 1 d . U . . .
C34 C 0.8742(13) 0.3671(12) 0.1515(5) 0.087(6) Uani 1 1 d D U . . .
C37 C 0.8388(9) 0.3465(9) 0.0978(4) 0.079(6) Uani 1 1 d D U . . .
H37 H 0.8400 0.3545 0.0747 0.095 Uiso 1 1 calc R . . . .
C38 C 1.0028(9) 0.1821(9) -0.0126(6) 0.085(7) Uani 1 1 d D U . . .
H38 H 1.0237 0.1540 -0.0259 0.101 Uiso 1 1 calc R . . . .
C41 C 0.6712(10) 0.4417(9) -0.0098(5) 0.082(8) Uani 1 1 d D . . . .
H41 H 0.6370 0.4230 -0.0191 0.098 Uiso 1 1 calc R . . . .
C42 C 0.6285(11) 0.1310(11) -0.0718(4) 0.115(7) Uani 1 1 d . U . . .
C72 C 0.6453(10) 0.0730(11) -0.0827(6) 0.160(12) Uani 1 1 d G U . . .
H72 H 0.6726 0.0500 -0.0700 0.192 Uiso 1 1 calc R . . . .
C1AA C 0.6214(10) 0.0496(7) -0.1126(6) 0.140(11) Uani 1 1 d G U . . .
H1AA H 0.6327 0.0108 -0.1199 0.168 Uiso 1 1 calc R . . . .
N10 N 0.5807(9) 0.0841(8) -0.1316(4) 0.124(8) Uani 1 1 d G U . . .
C6 C 0.5639(10) 0.1421(9) -0.1208(5) 0.130(10) Uani 1 1 d G U . . .
H6 H 0.5366 0.1651 -0.1335 0.156 Uiso 1 1 calc R . . . .
C4 C 0.5878(11) 0.1655(8) -0.0909(5) 0.127(10) Uani 1 1 d G U . . .
H4 H 0.5765 0.2043 -0.0836 0.153 Uiso 1 1 calc R . . . .
C43 C 0.9460(8) 0.1682(9) 0.0004(6) 0.081(7) Uani 1 1 d D U . . .
H43 H 0.9323 0.1280 -0.0001 0.098 Uiso 1 1 calc R . . . .
C44 C 0.9357(10) 0.2694(10) 0.0178(8) 0.109(9) Uani 1 1 d D U . . .
H44 H 0.9117 0.3013 0.0258 0.131 Uiso 1 1 calc R . . . .
C47 C 0.6897(11) 0.5080(9) -0.3121(5) 0.070(6) Uani 1 1 d D U . . .
C50 C 0.8749(12) 0.3819(11) 0.1178(4) 0.083(6) Uani 1 1 d D U . . .
H50 H 0.8983 0.4138 0.1092 0.100 Uiso 1 1 calc R . . . .
O52 O 0.6315(8) 0.0433(10) -0.1989(5) 0.111(6) Uani 1 1 d . U . . .
C54 C 0.786(2) 0.0143(11) 0.1262(6) 0.174(12) Uani 1 1 d D U . . .
H54 H 0.7818 -0.0052 0.1054 0.209 Uiso 1 1 calc R . . . .
C62 C 0.8362(12) 0.3251(12) 0.1648(4) 0.094(7) Uani 1 1 d D U . . .
H62 H 0.8334 0.3189 0.1880 0.113 Uiso 1 1 calc R . . . .
C65 C 0.4885(9) 0.0561(10) 0.0483(7) 0.080(3) Uani 1 1 d D U . . .
C68 C 0.8004(16) 0.1083(11) 0.1592(6) 0.186(12) Uani 1 1 d D U . . .
H68 H 0.8028 0.1507 0.1603 0.223 Uiso 1 1 calc R . . . .
C71 C 0.8007(10) 0.2910(10) 0.1415(4) 0.082(6) Uani 1 1 d D U . . .
H71 H 0.7759 0.2603 0.1501 0.098 Uiso 1 1 calc R . . . .
C73 C 0.7611(9) 0.4397(8) 0.0259(5) 0.080(7) Uani 1 1 d D U . . .
H73 H 0.7865 0.4205 0.0414 0.096 Uiso 1 1 calc R . . . .
C86 C 0.791(2) -0.0159(10) 0.1568(6) 0.178(13) Uani 1 1 d D U . . .
H86 H 0.7808 -0.0570 0.1567 0.213 Uiso 1 1 calc R . . . .
C122 C 0.4968(8) 0.2262(9) -0.0131(5) 0.065(6) Uani 1 1 d D U . . .
H122 H 0.5146 0.1897 -0.0200 0.078 Uiso 1 1 calc R . . . .
C2AA C 0.7880(18) 0.0758(11) 0.1301(6) 0.168(11) Uani 1 1 d D U . . .
C3AA C 0.5650(10) 0.2069(7) -0.2690(6) 0.147(11) Uani 1 1 d . U . . .
C11 C 0.5980(11) 0.2368(8) -0.2941(5) 0.161(13) Uani 1 1 d G U . . .
H11 H 0.6044 0.2180 -0.3149 0.193 Uiso 1 1 calc R . . . .
C49 C 0.6216(11) 0.2946(7) -0.2880(5) 0.185(14) Uani 1 1 d G U . . .
H49 H 0.6437 0.3146 -0.3048 0.222 Uiso 1 1 calc DR . . . .
C1 C 0.6122(11) 0.3227(7) -0.2569(6) 0.147(12) Uani 1 1 d G U . . .
C36 C 0.5792(11) 0.2929(9) -0.2318(4) 0.156(12) Uani 1 1 d G U . . .
H36 H 0.5729 0.3116 -0.2109 0.188 Uiso 1 1 calc R . . . .
C0AA C 0.5556(10) 0.2350(9) -0.2378(5) 0.138(11) Uani 1 1 d G U . . .
H0AA H 0.5335 0.2150 -0.2210 0.165 Uiso 1 1 calc R . . . .
C4AA C 0.6406(8) 0.3900(5) -0.2503(5) 0.111(8) Uani 1 1 d . U . . .
C74 C 0.6513(11) 0.4209(6) -0.2805(4) 0.118(10) Uani 1 1 d G U . . .
H74 H 0.6433 0.4019 -0.3011 0.142 Uiso 1 1 calc DR . . . .
C60 C 0.6739(11) 0.4802(6) -0.2799(3) 0.110(10) Uani 1 1 d DG U . . .
C40 C 0.6857(8) 0.5086(5) -0.2491(4) 0.105(8) Uani 1 1 d G U . . .
H40 H 0.7008 0.5482 -0.2487 0.127 Uiso 1 1 calc R . . . .
C98 C 0.6751(10) 0.4777(8) -0.2189(3) 0.102(9) Uani 1 1 d G U . . .
C53 C 0.6525(9) 0.4184(7) -0.2195(4) 0.091(7) Uani 1 1 d G U . . .
H53 H 0.6454 0.3977 -0.1993 0.109 Uiso 1 1 calc R . . . .
C5 C 0.6132(6) 0.3021(9) 0.1581(5) 0.098(7) Uani 1 1 d . U . . .
H5 H 0.6556 0.3000 0.1584 0.118 Uiso 1 1 calc R . . . .
C5AA C 0.5814(7) 0.2878(9) 0.1287(4) 0.078(5) Uani 1 1 d DG U . . .
C97 C 0.5180(7) 0.2910(9) 0.1283(4) 0.096(7) Uani 1 1 d G U . . .
H97 H 0.4967 0.2815 0.1086 0.116 Uiso 1 1 calc R . . . .
C82 C 0.4865(6) 0.3085(10) 0.1573(4) 0.104(7) Uani 1 1 d G U . . .
H82 H 0.4441 0.3107 0.1570 0.124 Uiso 1 1 calc R . . . .
C83 C 0.5184(8) 0.3228(10) 0.1867(4) 0.103(7) Uani 1 1 d G U . . .
C130 C 0.5817(8) 0.3196(9) 0.1871(4) 0.106(7) Uani 1 1 d G U . . .
H130 H 0.6031 0.3292 0.2068 0.127 Uiso 1 1 calc R . . . .
C7AA C 0.5636(10) -0.0142(9) 0.0282(7) 0.080(3) Uani 1 1 d D U . . .
C6AA C 0.9950(11) 0.2796(10) 0.0104(7) 0.134(13) Uani 1 1 d D U . . .
H6AA H 1.0132 0.3163 0.0164 0.161 Uiso 1 1 calc R . . . .
C3 C 0.4197(12) 0.0981(11) -0.1788(6) 0.081(6) Uani 1 1 d . U . . .
O5 O 0.4371(11) 0.0403(8) -0.1605(4) 0.122(7) Uani 1 1 d . U . . .
C89 C 0.8086(18) 0.0705(10) 0.1863(6) 0.189(13) Uani 1 1 d D U . . .
H89 H 0.8140 0.0902 0.2069 0.226 Uiso 1 1 calc R . . . .
C8AA C 0.6514(12) 0.0375(13) -0.2279(7) 0.091(7) Uani 1 1 d . U . . .
Br1 Br 0.6379(7) -0.0438(8) 0.0505(7) 0.175(10) Uani 0.25 1 d . U . . .
Br8 Br 0.4636(14) 0.1317(13) 0.0717(9) 0.263(17) Uani 0.25 1 d . U . . .

loop_
_atom_site_aniso_label
_atom_site_aniso_U_11
_atom_site_aniso_U_22
_atom_site_aniso_U_33
_atom_site_aniso_U_23
_atom_site_aniso_U_13
_atom_site_aniso_U_12
Co1 0.0381(18) 0.0413(18) 0.073(2) -0.0026(18) -0.0049(18) -0.0005(14)
Co2 0.0378(11) 0.0378(11) 0.063(2) 0.007(2) 0.007(2) 0.0068(14)
Co3 0.0337(16) 0.0347(16) 0.072(2) -0.0081(17) -0.0012(17) -0.0036(13)
Co4 0.0398(19) 0.0397(19) 0.0677(17) -0.0044(17) 0.0020(17) -0.0058(10)
Co5 0.080(4) 0.130(5) 0.116(3) 0.005(4) -0.026(3) 0.016(2)
O0AA 0.017(5) 0.026(6) 0.044(5) -0.011(5) -0.009(5) -0.006(3)
O1 0.031(9) 0.026(8) 0.029(6) 0.000 0.000 -0.011(5)
O2 0.064(8) 0.052(7) 0.111(11) 0.045(10) 0.050(10) 0.016(6)
O3 0.079(8) 0.057(7) 0.074(6) -0.031(6) -0.001(7) -0.014(6)
O4 0.036(7) 0.039(7) 0.114(13) -0.013(8) 0.013(8) -0.008(6)
N5 0.044(10) 0.036(9) 0.16(2) -0.003(11) -0.014(12) -0.014(8)
O6 0.134(16) 0.037(8) 0.105(13) 0.001(8) -0.007(12) 0.018(9)
O7 0.076(9) 0.064(8) 0.104(10) 0.014(8) 0.000(8) -0.038(7)
O8 0.070(8) 0.035(6) 0.085(9) 0.015(6) -0.005(7) 0.005(6)
N9 0.051(10) 0.090(13) 0.046(7) -0.005(9) -0.014(8) 0.000(7)
O11 0.128(15) 0.031(7) 0.145(16) 0.007(8) -0.060(13) 0.004(9)
C12 0.026(7) 0.055(9) 0.067(10) 0.019(8) 0.000(8) -0.005(7)
O13 0.096(13) 0.076(11) 0.065(10) -0.018(9) -0.006(10) -0.016(9)
O14 0.131(16) 0.051(9) 0.112(14) -0.017(10) -0.057(13) -0.027(10)
N15 0.044(8) 0.053(8) 0.063(9) -0.008(7) -0.019(7) 0.003(7)
O16 0.085(12) 0.155(18) 0.050(9) 0.010(11) 0.003(9) 0.048(12)
O17 0.093(15) 0.23(3) 0.032(8) -0.018(12) 0.010(9) -0.011(16)
C18 0.083(12) 0.070(11) 0.077(11) -0.014(10) 0.002(10) 0.002(10)
C19 0.047(9) 0.056(9) 0.050(9) -0.002(8) 0.007(8) -0.007(8)
O20 0.038(8) 0.108(13) 0.112(14) -0.033(11) 0.021(9) -0.034(8)
C21 0.041(8) 0.063(9) 0.100(11) 0.000(10) 0.003(9) -0.015(7)
C22 0.061(6) 0.071(6) 0.107(8) -0.001(6) 0.004(6) -0.021(5)
O24 0.039(7) 0.032(7) 0.23(2) -0.033(11) 0.042(11) -0.005(6)
C25 0.040(10) 0.057(11) 0.15(2) 0.020(14) -0.016(12) 0.007(8)
O26 0.052(9) 0.092(13) 0.143(17) -0.006(13) -0.024(11) 0.032(9)
C27 0.114(18) 0.035(9) 0.099(15) 0.032(9) -0.034(15) 0.019(12)
C30 0.059(12) 0.065(13) 0.079(15) 0.018(12) 0.016(12) -0.030(11)
C31 0.060(13) 0.057(12) 0.073(14) 0.017(11) -0.036(12) 0.000(10)
C32 0.083(11) 0.067(10) 0.068(10) 0.009(9) -0.005(9) 0.008(9)
C34 0.102(18) 0.079(16) 0.080(11) 0.002(13) -0.038(14) -0.033(11)
C37 0.078(15) 0.084(15) 0.076(11) -0.041(11) 0.012(11) -0.012(10)
C38 0.071(10) 0.081(12) 0.102(12) -0.004(10) 0.005(9) -0.010(9)
C41 0.11(2) 0.060(14) 0.076(15) 0.041(13) -0.020(15) -0.029(14)
C42 0.114(12) 0.116(12) 0.113(12) -0.008(10) -0.001(10) 0.014(10)
C72 0.20(3) 0.096(18) 0.18(3) -0.014(18) -0.08(2) 0.012(18)
C1AA 0.13(2) 0.088(17) 0.20(3) -0.019(16) -0.08(2) -0.002(14)
N10 0.13(2) 0.060(13) 0.182(19) -0.034(13) -0.063(16) 0.005(10)
C6 0.18(3) 0.101(18) 0.112(19) -0.038(16) -0.024(17) 0.038(18)
C4 0.17(3) 0.12(2) 0.088(17) -0.024(14) -0.019(17) 0.032(17)
C43 0.046(10) 0.063(12) 0.14(2) -0.021(13) -0.016(11) -0.017(9)
C44 0.086(15) 0.074(13) 0.17(2) -0.043(17) 0.008(18) -0.020(12)
C47 0.079(11) 0.065(10) 0.067(10) 0.003(9) 0.003(9) -0.003(9)
C50 0.093(17) 0.093(18) 0.064(9) -0.020(12) -0.016(13) -0.019(11)
O52 0.085(11) 0.158(15) 0.091(11) -0.030(12) 0.006(9) -0.076(11)
C54 0.35(3) 0.068(12) 0.105(17) 0.016(12) -0.09(2) -0.01(2)
C62 0.105(19) 0.13(2) 0.046(9) -0.015(12) -0.017(12) -0.032(13)
C65 0.061(6) 0.071(6) 0.108(8) -0.001(6) 0.004(6) -0.021(5)
C68 0.38(3) 0.091(16) 0.088(16) 0.006(12) -0.07(2) 0.03(2)
C71 0.089(16) 0.083(16) 0.073(10) -0.004(12) -0.024(13) -0.022(11)
C73 0.076(11) 0.068(11) 0.095(12) 0.004(10) 0.005(10) -0.018(9)
C86 0.35(4) 0.056(14) 0.13(2) 0.032(14) -0.06(3) 0.02(2)
C122 0.048(9) 0.065(10) 0.083(11) -0.006(9) 0.009(9) 0.011(8)
C2AA 0.35(3) 0.069(12) 0.088(14) 0.026(11) -0.10(2) 0.01(2)
C3AA 0.17(3) 0.091(19) 0.18(2) -0.020(15) 0.08(2) -0.051(19)
C11 0.18(3) 0.103(19) 0.19(2) -0.065(17) 0.11(2) -0.094(18)
C49 0.24(3) 0.13(2) 0.19(2) -0.091(18) 0.12(2) -0.12(2)
C1 0.21(3) 0.089(16) 0.14(2) -0.039(15) 0.10(2) -0.067(17)
C36 0.20(3) 0.12(2) 0.15(2) -0.016(16) 0.06(2) -0.09(2)
C0AA 0.19(3) 0.090(18) 0.14(2) -0.004(14) 0.05(2) -0.062(18)
C4AA 0.20(2) 0.052(11) 0.082(11) 0.010(11) -0.01(2) -0.041(13)
C74 0.23(3) 0.058(13) 0.070(10) 0.008(11) -0.020(19) -0.062(17)
C60 0.21(3) 0.065(13) 0.057(9) -0.011(11) 0.035(17) -0.068(16)
C40 0.18(2) 0.082(13) 0.053(9) 0.001(11) -0.013(19) -0.058(14)
C98 0.15(2) 0.105(16) 0.051(9) -0.011(11) 0.012(15) -0.054(17)
C53 0.112(13) 0.082(10) 0.079(9) 0.001(9) -0.002(10) -0.019(10)
C5 0.087(12) 0.123(16) 0.085(13) -0.018(13) 0.004(9) 0.027(13)
C5AA 0.068(9) 0.085(10) 0.082(9) 0.005(9) 0.008(8) 0.003(9)
C97 0.070(10) 0.139(17) 0.080(11) 0.003(13) 0.004(10) 0.041(13)
C82 0.090(12) 0.149(17) 0.072(12) 0.001(14) 0.008(9) 0.040(14)
C83 0.084(12) 0.152(18) 0.074(11) 0.010(13) -0.001(10) 0.041(14)
C130 0.089(12) 0.146(18) 0.083(12) 0.001(13) 0.010(11) 0.021(15)
C7AA 0.061(6) 0.071(6) 0.108(8) -0.001(6) 0.004(6) -0.021(5)
C6AA 0.12(2) 0.10(2) 0.18(3) -0.05(2) 0.08(2) -0.046(17)
C3 0.090(11) 0.081(10) 0.073(9) -0.021(8) 0.004(9) 0.018(9)
O5 0.20(2) 0.072(11) 0.092(11) -0.029(9) 0.002(13) 0.042(13)
C89 0.39(4) 0.10(2) 0.073(15) -0.005(14) -0.07(2) 0.04(3)
C8AA 0.079(11) 0.100(12) 0.093(11) -0.003(10) 0.010(9) -0.032(10)
Br1 0.067(7) 0.114(11) 0.34(3) 0.073(15) -0.010(12) -0.017(7)
Br8 0.23(3) 0.21(2) 0.35(4) -0.13(3) 0.18(3) -0.033(19)

loop_
_atom_type_symbol
_atom_type_description
_atom_type_scat_dispersion_real
_atom_type_scat_dispersion_imag
_atom_type_scat_source
C C 0.0181 0.0091 'International Tables Vol C Tables 4.2.6.8 and 6.1.1.4'
H H 0.0000 0.0000 'International Tables Vol C Tables 4.2.6.8 and 6.1.1.4'
Br Br -0.6763 1.2805 'International Tables Vol C Tables 4.2.6.8 and 6.1.1.4'
Co Co -2.3653 3.6143 'International Tables Vol C Tables 4.2.6.8 and 6.1.1.4'
N N 0.0311 0.0180 'International Tables Vol C Tables 4.2.6.8 and 6.1.1.4'
O O 0.0492 0.0322 'International Tables Vol C Tables 4.2.6.8 and 6.1.1.4'

loop_
_geom_angle_atom_site_label_1
_geom_angle_atom_site_label_2
_geom_angle_atom_site_label_3
_geom_angle
_geom_angle_site_symmetry_1
_geom_angle_site_symmetry_3
_geom_angle_publ_flag
O0AA Co1 O7 90.5(6) . . ?
O0AA Co1 O8 88.1(5) . . ?
O0AA Co1 O13 93.2(6) . . ?
O0AA Co1 N15 175.4(6) . . ?
O0AA Co1 O16 92.5(5) . . ?
O7 Co1 O8 176.5(7) . . ?
O7 Co1 O13 87.1(7) . . ?
O7 Co1 N15 94.0(7) . . ?
O7 Co1 O16 91.2(8) . . ?
O13 Co1 O8 89.8(6) . . ?
O13 Co1 N15 86.1(7) . . ?
O13 Co1 O16 174.1(7) . . ?
N15 Co1 O8 87.4(6) . . ?
N15 Co1 O16 88.3(7) . . ?
O16 Co1 O8 92.0(8) . . ?
O1 Co2 O1 76.2(5) 5_544 . ?
O1 Co2 O2 93.6(4) 5_544 . ?
O1 Co2 O2 90.8(4) 5_544 6_554 ?
O1 Co2 O2 93.6(4) . 6_554 ?
O1 Co2 O2 90.8(4) . . ?
O2 Co2 O2 174.5(6) . 6_554 ?
O3 Co2 O1 92.5(4) 6_554 5_544 ?
O3 Co2 O1 92.5(4) . . ?
O3 Co2 O1 168.7(5) 6_554 . ?
O3 Co2 O1 168.7(5) . 5_544 ?
O3 Co2 O2 87.4(6) . . ?
O3 Co2 O2 89.0(7) . 6_554 ?
O3 Co2 O2 89.0(7) 6_554 . ?
O3 Co2 O2 87.4(6) 6_554 6_554 ?
O3 Co2 O3 98.7(8) 6_554 . ?
O0AA Co3 O4 94.8(4) . . ?
O0AA Co3 N5 175.4(6) . . ?
O4 Co3 N5 87.9(6) . . ?
O6 Co3 O0AA 95.5(5) . . ?
O6 Co3 O4 95.5(8) . . ?
O6 Co3 N5 87.9(7) . . ?
O6 Co3 O24 92.4(9) . . ?
O6 Co3 O26 169.5(7) . . ?
O24 Co3 O0AA 91.0(4) . . ?
O24 Co3 O4 169.7(8) . . ?
O24 Co3 N5 85.8(6) . . ?
O24 Co3 O26 80.5(9) . . ?
O26 Co3 O0AA 92.3(5) . . ?
O26 Co3 O4 90.8(7) . . ?
O26 Co3 N5 83.8(7) . . ?
O0AA Co4 N9 176.5(5) . . ?
O0AA Co4 O11 95.2(6) . . ?
O0AA Co4 O14 91.4(5) . . ?
O11 Co4 N9 88.0(7) . . ?
O14 Co4 N9 85.6(7) . . ?
O14 Co4 O11 169.9(9) . . ?
O17 Co4 O0AA 93.3(7) . . ?
O17 Co4 N9 87.9(8) . . ?
O17 Co4 O11 92.0(8) . . ?
O17 Co4 O14 80.0(10) . . ?
O20 Co4 O0AA 90.9(6) . . ?
O20 Co4 N9 87.4(7) . . ?
O20 Co4 O11 96.8(9) . . ?
O20 Co4 O14 90.8(8) . . ?
O20 Co4 O17 169.9(10) . . ?
O1 Co5 Co5 49.0(2) . 3_655 ?
O1 Co5 N10 172.1(6) . . ?
N10 Co5 Co5 123.1(5) . 3_655 ?
O52 Co5 Co5 128.1(6) . 3_655 ?
O52 Co5 O1 95.2(5) . . ?
O52 Co5 N10 91.1(8) . . ?
O5 Co5 Co5 58.3(7) 3_655 3_655 ?
O5 Co5 O1 83.9(6) 3_655 . ?
O5 Co5 N10 91.8(8) 3_655 . ?
O5 Co5 O52 85.9(9) 3_655 . ?
Co1 O0AA Co3 123.9(4) . . ?
Co1 O0AA Co4 119.8(6) . . ?
Co4 O0AA Co3 116.3(5) . . ?
Co2 O1 Co2 103.8(5) 3_655 . ?
Co2 O1 Co5 117.33(18) . . ?
Co2 O1 Co5 118.18(18) . 3_655 ?
Co2 O1 Co5 117.33(18) 3_655 3_655 ?
Co2 O1 Co5 118.18(18) 3_655 . ?
Co5 O1 Co5 82.1(5) . 3_655 ?
C8AA O2 Co2 127.9(17) 5_544 . ?
C3 O3 Co2 127.0(14) . . ?
C12 O4 Co3 126.2(14) . . ?
C38 N5 Co3 124.4(13) 4_645 . ?
C6AA N5 Co3 114.7(13) 4_645 . ?
C6AA N5 C38 120.5(18) 4_645 4_645 ?
C27 O6 Co3 136.0(15) . . ?
C18 O7 Co1 141.0(16) . . ?
C21 O8 Co1 134.4(15) . . ?
C37 N9 Co4 123.3(10) . . ?
C71 N9 Co4 123.1(12) . . ?
C71 N9 C37 113.6(14) . . ?
C27 O11 Co4 129.0(18) . . ?
O4 C12 O20 132.8(17) . . ?
O4 C12 C25 120(2) . . ?
O20 C12 C25 106.8(17) . . ?
C19 O13 Co1 135.7(15) . . ?
C18 O14 Co4 143.1(15) . . ?
C30 N15 Co1 127.0(12) 2_565 . ?
C30 N15 C122 113.3(16) 2_565 . ?
C122 N15 Co1 119.6(11) . . ?
C32 O16 Co1 130.1(13) . . ?
C19 O17 Co4 139.9(17) . . ?
O7 C18 C31 119(2) . . ?
O14 C18 O7 112(2) . . ?
O14 C18 C31 127(2) . . ?
O13 C19 C5AA 115.4(18) . . ?
O17 C19 O13 121.2(19) . . ?
O17 C19 C5AA 122(2) . . ?
C12 O20 Co4 133.6(12) . . ?
O8 C21 C22 118(2) . . ?
O8 C21 O24 125.5(16) . . ?
O24 C21 C22 116(2) . . ?
C65 C22 C21 120(2) . . ?
C7AA C22 C21 119(2) . . ?
C7AA C22 C65 119.8(17) . . ?
C21 O24 Co3 138.4(12) . . ?
C43 C25 C12 117.8(17) . . ?
C43 C25 C44 116.6(18) . . ?
C44 C25 C12 125.7(18) . . ?
C32 O26 Co3 143.3(18) . . ?
O6 C27 O11 128(2) . . ?
O6 C27 C2AA 124(2) . . ?
O11 C27 C2AA 107(2) . . ?
N15 C30 C41 127.0(18) 4_655 . ?
C41 C31 C18 127.2(19) . . ?
C73 C31 C18 111.0(17) . . ?
C73 C31 C41 121.3(16) . . ?
O26 C32 O16 117.8(19) . . ?
O26 C32 C42 134(2) . . ?
C42 C32 O16 106(2) . . ?
C50 C34 C3 117.1(17) . 4_655 ?
C62 C34 C50 123.1(16) . . ?
C62 C34 C3 116.1(18) . 4_655 ?
C50 C37 N9 127.0(17) . . ?
N5 C38 C43 119.0(19) 2_665 . ?
C30 C41 C31 115.8(17) . . ?
C72 C42 C32 111.9(19) . . ?
C72 C42 C4 120.0 . . ?
C4 C42 C32 127.4(19) . . ?
C1AA C72 C42 120.0 . . ?
C72 C1AA N10 120.0 . . ?
C1AA N10 Co5 118.5(12) . . ?
C6 N10 Co5 121.5(12) . . ?
C6 N10 C1AA 120.0 . . ?
C4 C6 N10 120.0 . . ?
C6 C4 C42 120.0 . . ?
C25 C43 C38 121.3(19) . . ?
C6AA C44 C25 121(2) . . ?
C86 C47 C60 133.1(18) 7_654 . ?
C89 C47 C86 108.9(19) 7_654 7_654 ?
C89 C47 C60 117.9(19) 7_654 . ?
C37 C50 C34 115.0(17) . . ?
C8AA O52 Co5 135.4(18) . . ?
C2AA C54 C86 112(2) . . ?
C34 C62 C71 116.6(16) . . ?
C22 C65 C7AA 108.2(19) . 3_655 ?
C22 C65 Br8 126.2(17) . . ?
C7AA C65 Br8 119.8(19) 3_655 . ?
C89 C68 C2AA 111(2) . . ?
N9 C71 C62 124.3(16) . . ?
C122 C73 C31 115.6(17) 4_655 . ?
C54 C86 C47 128(2) . 7_645 ?
N15 C122 C73 126.7(17) . 2_565 ?
C54 C2AA C27 113(2) . . ?
C54 C2AA C68 128(2) . . ?
C68 C2AA C27 119(2) . . ?
C11 C3AA C0AA 120.0 . . ?
C8AA C3AA C11 125.7(18) 5_544 . ?
C8AA C3AA C0AA 114.2(18) 5_544 . ?
C3AA C11 C49 120.0 . . ?
C1 C49 C11 120.0 . . ?
C49 C1 C36 120.0 . . ?
C49 C1 C4AA 119.1(14) . . ?
C36 C1 C4AA 120.9(14) . . ?
C0AA C36 C1 120.0 . . ?
C36 C0AA C3AA 120.0 . . ?
C74 C4AA C1 111.8(14) . . ?
C74 C4AA C53 120.0 . . ?
C53 C4AA C1 128.2(14) . . ?
C4AA C74 C60 120.0 . . ?
C74 C60 C47 117.5(13) . . ?
C40 C60 C47 122.2(14) . . ?
C40 C60 C74 120.0 . . ?
C60 C40 C98 120.0 . . ?
C40 C98 C83 115(5) . 4_655 ?
C53 C98 C40 120.0 . . ?
C53 C98 C83 124(5) . 4_655 ?
C98 C53 C4AA 120.0 . . ?
C5AA C5 C130 120.0 . . ?
C5 C5AA C19 114.2(14) . . ?
C97 C5AA C19 125.8(14) . . ?
C97 C5AA C5 120.0 . . ?
C5AA C97 C82 120.0 . . ?
C97 C82 C83 120.0 . . ?
C82 C83 C98 114(7) . 2_565 ?
C130 C83 C98 124(6) . 2_565 ?
C130 C83 C82 120.0 . . ?
C83 C130 C5 120.0 . . ?
C22 C7AA C65 104.1(17) . 3_655 ?
C22 C7AA Br1 119.3(19) . . ?
C65 C7AA Br1 99.9(16) 3_655 . ?
N5 C6AA C44 120(2) 2_665 . ?
O3 C3 C34 114.9(19) . 2_565 ?
O3 C3 O5 120.0(19) . . ?
O5 C3 C34 99.7(18) . 2_565 ?
C3 O5 Co5 132.8(13) . 3_655 ?
C68 C89 C47 130(2) . 7_645 ?
O2 C8AA C3AA 123(3) 5_544 5_544 ?
O52 C8AA O2 126(2) . 5_544 ?
O52 C8AA C3AA 111(2) . 5_544 ?

loop_
_geom_bond_atom_site_label_1
_geom_bond_atom_site_label_2
_geom_bond_distance
_geom_bond_site_symmetry_2
_geom_bond_publ_flag
Co1 O0AA 2.009(11) . ?
Co1 O7 2.031(15) . ?
Co1 O8 2.189(14) . ?
Co1 O13 2.041(16) . ?
Co1 N15 2.101(14) . ?
Co1 O16 2.120(16) . ?
Co2 O1 2.097(7) . ?
Co2 O1 2.097(7) 5_544 ?
Co2 O2 2.121(13) . ?
Co2 O2 2.121(13) 6_554 ?
Co2 O3 2.073(12) 6_554 ?
Co2 O3 2.073(12) . ?
Co3 O0AA 2.072(12) . ?
Co3 O4 2.122(13) . ?
Co3 N5 2.180(16) . ?
Co3 O6 2.00(2) . ?
Co3 O24 1.975(13) . ?
Co3 O26 2.06(2) . ?
Co4 O0AA 2.044(8) . ?
Co4 N9 2.122(13) . ?
Co4 O11 2.079(17) . ?
Co4 O14 2.041(19) . ?
Co4 O17 2.02(2) . ?
Co4 O20 1.970(15) . ?
Co5 Co5 2.788(9) 3_655 ?
Co5 O1 2.123(9) . ?
Co5 N10 2.122(13) . ?
Co5 O52 2.102(18) . ?
Co5 O5 2.026(16) 3_655 ?
O1 Co2 2.097(7) 3_655 ?
O1 Co5 2.123(9) 3_655 ?
O2 C8AA 1.25(3) 5_544 ?
O3 C3 1.30(2) . ?
O4 C12 1.15(2) . ?
N5 C38 1.342(15) 4_645 ?
N5 C6AA 1.34(2) 4_645 ?
O6 C27 1.19(3) . ?
O7 C18 1.32(3) . ?
O8 C21 1.11(3) . ?
N9 C37 1.381(17) . ?
N9 C71 1.330(17) . ?
O11 C27 1.36(3) . ?
C12 O20 1.41(3) . ?
C12 C25 1.57(2) . ?
O13 C19 1.30(2) . ?
O14 C18 1.23(3) . ?
N15 C30 1.339(14) 2_565 ?
N15 C122 1.354(18) . ?
O16 C32 1.52(3) . ?
O17 C19 1.14(3) . ?
C18 C31 1.46(2) . ?
C19 C5AA 1.501(18) . ?
C21 C22 1.53(2) . ?
C21 O24 1.34(3) . ?
C22 C65 1.39(2) . ?
C22 C7AA 1.37(2) . ?
C25 C43 1.349(16) . ?
C25 C44 1.39(2) . ?
O26 C32 1.18(3) . ?
C27 C2AA 1.60(3) . ?
C30 N15 1.339(14) 4_655 ?
C30 C41 1.373(18) . ?
C31 C41 1.386(15) . ?
C31 C73 1.391(19) . ?
C32 C42 1.52(2) . ?
C34 C50 1.370(19) . ?
C34 C62 1.347(19) . ?
C34 C3 1.69(3) 4_655 ?
C37 C50 1.359(18) . ?
C38 N5 1.342(15) 2_665 ?
C38 C43 1.38(2) . ?
C42 C72 1.3900 . ?
C42 C4 1.3900 . ?
C72 C1AA 1.3900 . ?
C1AA N10 1.3900 . ?
N10 C6 1.3900 . ?
C6 C4 1.3900 . ?
C44 C6AA 1.351(16) . ?
C47 C86 1.40(2) 7_654 ?
C47 C60 1.451(17) . ?
C47 C89 1.370(16) 7_654 ?
O52 C8AA 1.23(3) . ?
C54 C86 1.382(16) . ?
C54 C2AA 1.36(2) . ?
C62 C71 1.416(18) . ?
C65 C7AA 1.67(3) 3_655 ?
C65 Br8 1.97(3) . ?
C68 C2AA 1.379(17) . ?
C68 C89 1.36(2) . ?
C73 C122 1.375(15) 4_655 ?
C86 C47 1.40(2) 7_645 ?
C122 C73 1.375(15) 2_565 ?
C3AA C11 1.3900 . ?
C3AA C0AA 1.3900 . ?
C3AA C8AA 1.36(3) 5_544 ?
C11 C49 1.3900 . ?
C49 C1 1.3900 . ?
C1 C36 1.3900 . ?
C1 C4AA 1.621(15) . ?
C36 C0AA 1.3900 . ?
C4AA C74 1.3900 . ?
C4AA C53 1.3900 . ?
C74 C60 1.3900 . ?
C60 C40 1.3900 . ?
C40 C98 1.3900 . ?
C98 C53 1.3900 . ?
C98 C83 1.55(8) 4_655 ?
C5 C5AA 1.3900 . ?
C5 C130 1.3900 . ?
C5AA C97 1.3900 . ?
C97 C82 1.3900 . ?
C82 C83 1.3900 . ?
C83 C98 1.55(13) 2_565 ?
C83 C130 1.3900 . ?
C7AA C65 1.67(3) 3_655 ?
C7AA Br1 1.96(3) . ?
C6AA N5 1.34(2) 2_665 ?
C3 C34 1.69(3) 2_565 ?
C3 O5 1.51(3) . ?
O5 Co5 2.026(16) 3_655 ?
C89 C47 1.370(16) 7_645 ?
C8AA O2 1.25(3) 5_544 ?
C8AA C3AA 1.36(3) 5_544 ?

loop_
_smtbx_masks_void_nr
_smtbx_masks_void_average_x
_smtbx_masks_void_average_y
_smtbx_masks_void_average_z
_smtbx_masks_void_volume
_smtbx_masks_void_count_electrons
_smtbx_masks_void_content
1 -0.750 -0.531 -0.655 10433.2 2300.7 ?
